data_7113067
loop_
_publ_author_name
'Lincker, Fr\'ed\'eric'
'Bourgun, Philippe'
'Stoeckli-Evans, Helen'
'Saez, Isabel M.'
'Goodby, John W.'
'Deschenaux, Robert'

_publ_section_title
;
 Optically active liquid-crystalline fullerodendrimers from
 enantiomerically pure fulleropyrrolidines.
;
_journal_issue 40
_journal_name_full 'Chemical communications (Cambridge, England)'
_journal_page_first 7522
_journal_page_last 7524
_journal_paper_doi 10.1039/c0cc02709j
_journal_volume 46
_journal_year 2010
_chemical_absolute_configuration rm
_chemical_formula_moiety 'C82 H21 N O2, C H2 Cl2'
_chemical_formula_sum 'C82 H23 Cl2 N O2'
_chemical_formula_weight 1136.92
_chemical_name_systematic
;
?
;
_space_group_IT_number 4
_symmetry_cell_setting monoclinic
_symmetry_space_group_name_Hall 'P 2yb'
_symmetry_space_group_name_H-M 'P 1 21 1'
_atom_sites_solution_hydrogens geom
_atom_sites_solution_primary direct
_atom_sites_solution_secondary difmap
_audit_creation_method SHELXL-97
_cell_angle_alpha 90.00
_cell_angle_beta 98.169(10)
_cell_angle_gamma 90.00
_cell_formula_units_Z 2
_cell_length_a 10.1360(13)
_cell_length_b 13.5421(13)
_cell_length_c 17.233(2)
_cell_measurement_reflns_used 7642
_cell_measurement_temperature 173(2)
_cell_measurement_theta_max 25.48
_cell_measurement_theta_min 1.20
_cell_volume 2341.4(5)
_computing_cell_refinement 'X-Area V1.17'
_computing_data_collection 'X-Area V1.17 (STOE & Cie GmbH, 2002)'
_computing_data_reduction 'X-RED32 V1.04 (STOE & Cie GmbH, 2002)'
_computing_molecular_graphics 'PLATON (Spek, 2003)'
_computing_publication_material SHELXL-97
_computing_structure_refinement 'SHELXL-97 (Sheldrick, 1997)'
_computing_structure_solution 'SHELXS-97 (Sheldrick, 1990)'
_diffrn_ambient_temperature 173(2)
_diffrn_measured_fraction_theta_full 0.995
_diffrn_measured_fraction_theta_max 0.995
_diffrn_measurement_device '2-circle gonimometer'
_diffrn_measurement_device_type 'STOE IPDS-2'
_diffrn_measurement_method '\f and\w scans'
_diffrn_radiation_monochromator graphite
_diffrn_radiation_source 'fine-focus sealed tube'
_diffrn_radiation_type MoK\a
_diffrn_radiation_wavelength 0.71073
_diffrn_reflns_av_R_equivalents 0.0750
_diffrn_reflns_av_sigmaI/netI 0.0903
_diffrn_reflns_limit_h_max 11
_diffrn_reflns_limit_h_min -12
_diffrn_reflns_limit_k_max 16
_diffrn_reflns_limit_k_min -16
_diffrn_reflns_limit_l_max 20
_diffrn_reflns_limit_l_min -20
_diffrn_reflns_number 15173
_diffrn_reflns_theta_full 25.16
_diffrn_reflns_theta_max 25.16
_diffrn_reflns_theta_min 1.19
_diffrn_standards_decay_% 0
_diffrn_standards_number 0
_exptl_absorpt_coefficient_mu 0.206
_exptl_absorpt_correction_type none
_exptl_crystal_colour 'dark brown'
_exptl_crystal_density_diffrn 1.613
_exptl_crystal_density_method 'not measured'
_exptl_crystal_description plate
_exptl_crystal_F_000 1156
_exptl_crystal_size_max 0.40
_exptl_crystal_size_mid 0.20
_exptl_crystal_size_min 0.03
_platon_squeeze_details
;
N: Total Potential Solvent Accessible Void Vol .................. 194.2 Ang^3
N: Electron Count / Cell = 81 - To be included in D(calc), F000 & Mol.Wght.
;
_refine_diff_density_max 0.349
_refine_diff_density_min -0.222
_refine_diff_density_rms 0.048
_refine_ls_abs_structure_details 'none; Friedel pairs merged'
_refine_ls_extinction_method none
_refine_ls_goodness_of_fit_ref 0.937
_refine_ls_hydrogen_treatment constr
_refine_ls_matrix_type full
_refine_ls_number_parameters 804
_refine_ls_number_reflns 4374
_refine_ls_number_restraints 1
_refine_ls_restrained_S_all 0.937
_refine_ls_R_factor_all 0.0846
_refine_ls_R_factor_gt 0.0528
_refine_ls_shift/su_max 0.001
_refine_ls_shift/su_mean 0.000
_refine_ls_structure_factor_coef Fsqd
_refine_ls_weighting_details 'calc w=1/[\s^2^(Fo^2^)+(0.0473P)^2^] where P=(Fo^2^+2Fc^2^)/3'
_refine_ls_weighting_scheme calc
_refine_ls_wR_factor_gt 0.0956
_refine_ls_wR_factor_ref 0.1048
_reflns_number_gt 2867
_reflns_number_total 4374
_reflns_threshold_expression I>2\s(I)
_cod_data_source_file c0cc02709j.txt
_cod_data_source_block FL90F1
_cod_original_sg_symbol_H-M 'P 21'
_cod_database_code 7113067

loop_
_symmetry_equiv_pos_site_id
_symmetry_equiv_pos_as_xyz
1 x,y,z
2 -x,1/2+y,-z

loop_
_atom_site_aniso_label
_atom_site_aniso_U_11
_atom_site_aniso_U_22
_atom_site_aniso_U_33
_atom_site_aniso_U_23
_atom_site_aniso_U_13
_atom_site_aniso_U_12
O1 0.050(2) 0.045(3) 0.035(2) -0.008(2) -0.0007(19) -0.005(2)
O2 0.033(2) 0.042(3) 0.035(2) 0.0037(19) -0.0009(17) -0.0034(18)
N1 0.025(2) 0.026(3) 0.032(2) 0.003(2) 0.0050(18) -0.0077(18)
C1 0.018(2) 0.024(3) 0.038(3) -0.002(3) 0.003(2) -0.001(2)
C2 0.019(2) 0.025(3) 0.028(3) 0.000(2) 0.001(2) -0.002(2)
C3 0.024(3) 0.028(3) 0.037(3) -0.003(3) 0.004(2) -0.002(2)
C4 0.027(3) 0.031(3) 0.027(3) -0.006(2) 0.002(2) -0.009(2)
C5 0.025(3) 0.033(4) 0.042(3) 0.010(3) 0.004(2) -0.009(2)
C6 0.035(3) 0.032(4) 0.037(3) -0.003(3) 0.007(3) -0.015(3)
C7 0.038(4) 0.036(4) 0.099(6) -0.018(4) 0.010(4) -0.001(3)
C8 0.055(5) 0.041(5) 0.157(9) -0.019(6) 0.033(5) -0.006(4)
C9 0.107(7) 0.041(5) 0.081(6) -0.011(4) 0.049(5) -0.020(5)
C10 0.100(6) 0.069(6) 0.038(4) 0.002(4) -0.001(4) -0.041(5)
C11 0.071(5) 0.038(4) 0.040(4) 0.016(3) -0.002(3) -0.016(3)
C12 0.028(3) 0.043(4) 0.027(3) 0.000(3) -0.001(2) -0.010(3)
C13 0.043(3) 0.057(5) 0.034(3) 0.014(3) -0.004(3) -0.018(3)
C14 0.047(4) 0.067(5) 0.054(4) 0.036(4) 0.002(3) -0.001(3)
C15A 0.027(10) 0.062(12) 0.026(6) 0.009(7) 0.001(6) -0.004(6)
C16A 0.044(5) 0.053(7) 0.031(4) 0.014(4) 0.007(4) -0.008(5)
C17A 0.041(5) 0.047(6) 0.024(4) 0.010(3) 0.001(3) -0.003(4)
C18A 0.066(6) 0.064(7) 0.061(6) -0.011(5) 0.016(5) -0.015(5)
C19A 0.049(6) 0.091(9) 0.067(7) 0.009(6) 0.010(5) -0.018(5)
C20A 0.054(6) 0.088(11) 0.057(9) -0.008(7) 0.019(7) -0.003(6)
C21A 0.048(6) 0.066(8) 0.056(6) 0.018(6) 0.007(5) -0.003(5)
C22A 0.034(5) 0.053(6) 0.038(5) 0.020(5) -0.004(4) -0.002(4)
C23A 0.041(5) 0.053(6) 0.051(5) -0.005(5) 0.008(4) 0.005(4)
C24A 0.059(6) 0.055(7) 0.039(5) -0.012(5) -0.009(5) -0.004(5)
C101 0.024(3) 0.024(3) 0.054(4) 0.003(3) 0.009(3) 0.010(2)
C102 0.036(3) 0.022(3) 0.036(3) -0.005(3) 0.011(3) -0.009(2)
C103 0.048(4) 0.009(3) 0.065(5) 0.006(3) 0.014(3) 0.000(3)
C104 0.029(3) 0.030(4) 0.040(3) 0.001(3) 0.015(3) 0.009(2)
C105 0.029(3) 0.022(3) 0.039(3) -0.012(3) 0.007(2) -0.005(2)
C106 0.016(3) 0.035(4) 0.040(3) 0.012(3) -0.003(2) 0.004(2)
C107 0.024(3) 0.025(3) 0.035(3) -0.003(3) 0.012(2) -0.002(2)
C108 0.011(2) 0.029(3) 0.035(3) -0.002(3) -0.006(2) -0.001(2)
C109 0.015(3) 0.030(4) 0.048(3) 0.001(3) 0.005(2) 0.002(2)
C110 0.019(3) 0.041(4) 0.063(4) 0.014(4) 0.007(3) 0.012(3)
C111 0.037(3) 0.025(4) 0.043(3) 0.008(3) 0.016(3) -0.004(2)
C112 0.027(3) 0.030(4) 0.058(4) 0.001(3) 0.003(3) -0.011(3)
C113 0.044(4) 0.038(4) 0.040(4) 0.013(3) -0.002(3) 0.004(3)
C114 0.039(3) 0.036(4) 0.042(4) -0.004(3) -0.002(3) -0.023(3)
C115 0.035(3) 0.018(3) 0.053(4) -0.011(3) 0.004(3) 0.010(2)
C116 0.047(4) 0.035(4) 0.029(3) 0.007(3) 0.002(3) -0.010(3)
C117 0.033(3) 0.036(4) 0.040(4) 0.021(3) 0.009(3) -0.001(3)
C118 0.022(3) 0.045(4) 0.042(4) 0.012(3) -0.008(3) -0.006(3)
C119 0.030(3) 0.018(3) 0.032(3) 0.005(2) 0.004(2) 0.009(2)
C120 0.023(3) 0.028(3) 0.032(3) 0.009(3) -0.004(2) 0.000(2)
C121 0.035(3) 0.045(4) 0.041(4) 0.002(3) 0.020(3) -0.006(3)
C122 0.046(4) 0.028(4) 0.038(4) -0.017(3) 0.018(3) -0.009(3)
C123 0.021(3) 0.028(3) 0.054(4) 0.010(3) -0.003(3) 0.003(2)
C124 0.018(3) 0.044(4) 0.053(4) 0.015(3) -0.003(3) 0.000(3)
C125 0.042(3) 0.016(3) 0.052(4) -0.004(3) 0.015(3) 0.006(3)
C126 0.041(3) 0.018(3) 0.062(4) 0.002(3) 0.018(3) -0.007(3)
C127 0.031(3) 0.021(3) 0.066(4) 0.013(3) 0.008(3) 0.007(3)
C128 0.029(3) 0.031(4) 0.063(4) 0.007(3) 0.020(3) -0.010(3)
C129 0.033(3) 0.030(4) 0.053(4) 0.008(3) 0.001(3) 0.022(3)
C130 0.012(3) 0.057(5) 0.056(4) 0.005(4) 0.003(3) 0.004(3)
C131 0.014(3) 0.049(4) 0.044(4) 0.012(3) -0.007(2) 0.006(3)
C132 0.038(3) 0.045(4) 0.035(3) -0.009(3) -0.002(3) -0.022(3)
C133 0.042(3) 0.031(4) 0.038(3) -0.011(3) 0.009(3) -0.003(3)
C134 0.051(4) 0.023(4) 0.052(4) -0.010(3) 0.013(3) -0.014(3)
C135 0.028(3) 0.032(4) 0.023(3) -0.001(3) -0.002(2) -0.009(3)
C136 0.033(3) 0.026(3) 0.030(3) -0.004(3) 0.012(2) -0.011(3)
C137 0.022(3) 0.031(3) 0.034(3) -0.008(3) 0.003(2) -0.006(2)
C138 0.047(4) 0.032(4) 0.043(4) -0.008(3) 0.017(3) -0.001(3)
C139 0.038(3) 0.027(4) 0.054(4) 0.017(3) 0.007(3) 0.000(3)
C140 0.042(4) 0.047(4) 0.028(3) 0.001(3) 0.003(3) -0.008(3)
C141 0.027(3) 0.034(4) 0.030(3) -0.004(3) -0.004(2) -0.010(2)
C142 0.033(3) 0.053(5) 0.047(4) 0.001(4) 0.015(3) 0.002(3)
C143 0.043(3) 0.016(3) 0.060(4) -0.004(3) 0.014(3) 0.000(3)
C144 0.021(3) 0.058(5) 0.043(4) 0.003(3) -0.007(3) -0.014(3)
C145 0.033(3) 0.024(4) 0.067(4) 0.004(3) 0.008(3) -0.014(3)
C146 0.024(3) 0.053(4) 0.031(3) 0.002(3) -0.003(2) -0.013(3)
C147 0.025(3) 0.044(4) 0.053(4) 0.002(3) 0.024(3) 0.007(3)
C148 0.021(3) 0.027(4) 0.065(4) 0.006(3) 0.011(3) 0.014(3)
C149 0.039(3) 0.046(4) 0.043(4) -0.016(3) 0.010(3) -0.019(3)
C150 0.045(3) 0.034(4) 0.026(3) -0.009(3) 0.008(3) -0.007(3)
C151 0.045(4) 0.043(4) 0.028(3) 0.009(3) 0.007(3) -0.008(3)
C152 0.036(3) 0.025(4) 0.054(4) 0.012(3) 0.002(3) 0.003(3)
C153 0.039(3) 0.033(4) 0.052(4) -0.013(3) 0.008(3) -0.011(3)
C154 0.022(3) 0.043(4) 0.062(4) 0.003(3) 0.020(3) 0.013(3)
C155 0.032(3) 0.039(4) 0.030(3) -0.002(3) 0.004(2) -0.014(3)
C156 0.017(3) 0.042(4) 0.066(4) 0.005(4) 0.011(3) -0.004(3)
C157 0.029(3) 0.041(4) 0.034(3) 0.014(3) -0.011(2) -0.013(3)
C158 0.045(4) 0.028(4) 0.056(4) -0.001(3) 0.039(3) 0.003(3)
C24B 0.059(6) 0.055(7) 0.039(5) -0.012(5) -0.009(5) -0.004(5)
C17B 0.041(5) 0.047(6) 0.024(4) 0.010(3) 0.001(3) -0.003(4)
C18B 0.066(6) 0.064(7) 0.061(6) -0.011(5) 0.016(5) -0.015(5)
C19B 0.049(6) 0.091(9) 0.067(7) 0.009(6) 0.010(5) -0.018(5)
C20B 0.054(6) 0.088(11) 0.057(9) -0.008(7) 0.019(7) -0.003(6)
C21B 0.048(6) 0.066(8) 0.056(6) 0.018(6) 0.007(5) -0.003(5)
C15B 0.027(10) 0.062(12) 0.026(6) 0.009(7) 0.001(6) -0.004(6)
C16B 0.044(5) 0.053(7) 0.031(4) 0.014(4) 0.007(4) -0.008(5)
C23B 0.041(5) 0.053(6) 0.051(5) -0.005(5) 0.008(4) 0.005(4)
C22B 0.034(5) 0.053(6) 0.038(5) 0.020(5) -0.004(4) -0.002(4)

loop_
_atom_site_label
_atom_site_type_symbol
_atom_site_thermal_displace_type
_atom_site_fract_x
_atom_site_fract_y
_atom_site_fract_z
_atom_site_occupancy
_atom_site_U_iso_or_equiv
_atom_site_calc_flag
_atom_site_refinement_flags
O1 O Uani 0.4766(4) 0.4000(3) 0.0400(2) 1.000 0.0440(14) . .
O2 O Uani 0.4257(3) 0.5604(3) 0.0500(2) 1.000 0.0372(14) . .
N1 N Uani 0.5526(4) 0.5752(3) 0.1997(2) 1.000 0.0276(14) . .
C1 C Uani 0.4376(5) 0.4247(4) 0.2143(3) 1.000 0.0268(16) . .
C2 C Uani 0.4758(4) 0.4772(4) 0.2978(3) 1.000 0.0242(16) . .
C3 C Uani 0.5798(5) 0.5538(4) 0.2829(3) 1.000 0.0297(17) . .
C4 C Uani 0.5333(5) 0.4773(4) 0.1641(3) 1.000 0.0285(17) . .
C5 C Uani 0.6614(5) 0.6307(4) 0.1700(3) 1.000 0.0334(19) . .
C6 C Uani 0.6697(5) 0.7351(4) 0.2012(3) 1.000 0.0345(19) . .
C7 C Uani 0.5658(6) 0.7999(5) 0.1782(5) 1.000 0.058(3) . .
C8 C Uani 0.5704(8) 0.8968(6) 0.2039(6) 1.000 0.083(4) . .
C9 C Uani 0.6776(9) 0.9297(6) 0.2526(5) 1.000 0.073(3) . .
C10 C Uani 0.7798(9) 0.8681(6) 0.2772(4) 1.000 0.070(3) . .
C11 C Uani 0.7781(7) 0.7680(5) 0.2506(4) 1.000 0.051(3) . .
C12 C Uani 0.4757(5) 0.4747(5) 0.0777(3) 1.000 0.0331(19) . .
C13 C Uani 0.3572(6) 0.5583(5) -0.0332(3) 1.000 0.046(2) . .
C14 C Uani 0.3744(6) 0.6635(6) -0.0638(4) 1.000 0.057(3) . .
C15A C Uani 0.2064(14) 0.5365(15) -0.0276(10) 0.721(5) 0.039(6) . .
C16A C Uani 0.1499(9) 0.4592(8) -0.0712(5) 0.721(5) 0.043(3) . .
C17A C Uani 0.0138(9) 0.4373(7) -0.0658(5) 0.721(5) 0.038(3) . .
C18A C Uani -0.0539(10) 0.3601(8) -0.1115(6) 0.721(5) 0.063(4) . .
C19A C Uani -0.1821(10) 0.3396(9) -0.1089(7) 0.721(5) 0.069(4) . .
C20A C Uani -0.2545(12) 0.3942(11) -0.0587(7) 0.721(5) 0.065(5) . .
C21A C Uani -0.1969(11) 0.4725(10) -0.0141(7) 0.721(5) 0.057(4) . .
C22A C Uani -0.0611(9) 0.4939(7) -0.0187(5) 0.721(5) 0.043(3) . .
C23A C Uani 0.0037(9) 0.5736(7) 0.0239(5) 0.721(5) 0.048(3) . .
C24A C Uani 0.1357(11) 0.5954(8) 0.0212(6) 0.721(5) 0.053(3) . .
C101 C Uani 0.1179(5) 0.5377(4) 0.3291(4) 1.000 0.0337(19) . .
C102 C Uani 0.3694(5) 0.5060(4) 0.4145(3) 1.000 0.0308(17) . .
C103 C Uani 0.3031(6) 0.0355(4) 0.3529(4) 1.000 0.040(2) . .
C104 C Uani 0.4867(5) 0.1598(4) 0.2902(3) 1.000 0.0320(19) . .
C105 C Uani 0.3588(5) 0.5232(4) 0.3318(3) 1.000 0.0298(17) . .
C106 C Uani 0.5575(5) 0.3085(5) 0.3529(3) 1.000 0.0310(19) . .
C107 C Uani 0.4549(5) 0.3133(4) 0.2149(3) 1.000 0.0273(17) . .
C108 C Uani 0.5235(4) 0.4048(4) 0.3640(3) 1.000 0.0259(16) . .
C109 C Uani 0.5217(5) 0.2598(4) 0.2756(3) 1.000 0.0310(19) . .
C110 C Uani -0.0817(5) 0.4333(5) 0.3076(4) 1.000 0.041(2) . .
C111 C Uani -0.0014(5) 0.1609(4) 0.4543(3) 1.000 0.0340(19) . .
C112 C Uani -0.1086(5) 0.1709(5) 0.3159(4) 1.000 0.039(2) . .
C113 C Uani 0.4022(6) 0.1996(5) 0.5135(4) 1.000 0.041(2) . .
C114 C Uani -0.0574(6) 0.1413(5) 0.2449(3) 1.000 0.040(2) . .
C115 C Uani 0.3827(5) 0.1145(4) 0.2401(4) 1.000 0.0356(19) . .
C116 C Uani 0.3090(6) 0.2608(5) 0.5458(3) 1.000 0.037(2) . .
C117 C Uani 0.1293(5) 0.1436(5) 0.4991(3) 1.000 0.036(2) . .
C118 C Uani 0.0165(5) 0.3766(5) 0.1671(4) 1.000 0.038(2) . .
C119 C Uani 0.2354(5) 0.5381(4) 0.2884(3) 1.000 0.0267(17) . .
C120 C Uani 0.2003(5) 0.4911(4) 0.2113(3) 1.000 0.0284(17) . .
C121 C Uani -0.0381(6) 0.2628(5) 0.4658(3) 1.000 0.039(2) . .
C122 C Uani 0.3099(6) 0.1700(5) 0.1757(3) 1.000 0.036(2) . .
C123 C Uani 0.5436(5) 0.2351(4) 0.4128(4) 1.000 0.0351(19) . .
C124 C Uani -0.0803(5) 0.3135(5) 0.1994(4) 1.000 0.039(2) . .
C125 C Uani 0.1288(6) 0.5239(4) 0.4084(4) 1.000 0.0359(19) . .
C126 C Uani 0.1851(6) 0.0365(4) 0.3927(4) 1.000 0.0393(19) . .
C127 C Uani 0.4106(6) 0.0833(5) 0.4050(4) 1.000 0.0392(19) . .
C128 C Uani -0.0347(5) 0.1162(4) 0.3815(4) 1.000 0.040(2) . .
C129 C Uani 0.0111(6) 0.4913(5) 0.2768(4) 1.000 0.039(2) . .
C130 C Uani -0.1263(5) 0.3419(5) 0.2672(4) 1.000 0.042(2) . .
C131 C Uani 0.0595(5) 0.4623(5) 0.2051(3) 1.000 0.037(2) . .
C132 C Uani 0.0754(6) 0.2114(5) 0.1492(4) 1.000 0.0400(19) . .
C133 C Uani 0.2575(6) 0.5067(4) 0.4525(3) 1.000 0.0367(19) . .
C134 C Uani 0.1581(6) 0.0678(5) 0.2276(4) 1.000 0.042(2) . .
C135 C Uani 0.2889(5) 0.4322(4) 0.1813(3) 1.000 0.0282(19) . .
C136 C Uani 0.3470(5) 0.2659(4) 0.1663(3) 1.000 0.0289(17) . .
C137 C Uani 0.4713(5) 0.4310(4) 0.4346(3) 1.000 0.0291(17) . .
C138 C Uani 0.1037(6) 0.4050(5) 0.5045(4) 1.000 0.040(2) . .
C139 C Uani 0.2193(6) 0.0833(5) 0.4681(4) 1.000 0.040(2) . .
C140 C Uani 0.3422(6) 0.3644(5) 0.5336(3) 1.000 0.039(2) . .
C141 C Uani 0.4581(5) 0.3637(4) 0.4926(3) 1.000 0.0311(19) . .
C142 C Uani 0.0709(6) 0.3081(5) 0.5185(4) 1.000 0.043(2) . .
C143 C Uani 0.2891(6) 0.0520(4) 0.2736(4) 1.000 0.0390(19) . .
C144 C Uani -0.0443(5) 0.2109(5) 0.1882(4) 1.000 0.042(2) . .
C145 C Uani 0.0577(5) 0.0522(5) 0.3490(4) 1.000 0.041(2) . .
C146 C Uani 0.1097(5) 0.3118(5) 0.1362(3) 1.000 0.0367(19) . .
C147 C Uani -0.1070(5) 0.3150(5) 0.4031(4) 1.000 0.039(2) . .
C148 C Uani 0.4984(5) 0.1441(4) 0.3733(4) 1.000 0.037(2) . .
C149 C Uani 0.1724(6) 0.1399(5) 0.1696(4) 1.000 0.042(2) . .
C150 C Uani 0.2430(6) 0.4341(5) 0.5132(3) 1.000 0.0347(19) . .
C151 C Uani 0.1722(6) 0.2354(5) 0.5378(3) 1.000 0.039(2) . .
C152 C Uani 0.3585(6) 0.1121(4) 0.4762(4) 1.000 0.039(2) . .
C153 C Uani 0.0443(6) 0.0687(5) 0.2660(4) 1.000 0.041(2) . .
C154 C Uani -0.0702(5) 0.4174(5) 0.3902(4) 1.000 0.041(2) . .
C155 C Uani 0.2450(5) 0.3420(5) 0.1446(3) 1.000 0.0337(19) . .
C156 C Uani -0.1423(5) 0.2679(5) 0.3274(4) 1.000 0.041(2) . .
C157 C Uani 0.4943(5) 0.2614(5) 0.4814(3) 1.000 0.0362(19) . .
C158 C Uani 0.0315(6) 0.4603(4) 0.4403(4) 1.000 0.040(2) . .
C24B C Uani 0.209(3) 0.408(2) -0.0726(14) 0.279(5) 0.053(3) . .
C17B C Uani 0.0033(17) 0.5168(14) -0.0147(14) 0.279(5) 0.038(3) . G
C18B C Uani -0.103(2) 0.5644(17) 0.0119(15) 0.279(5) 0.063(4) . G
C19B C Uani -0.237(3) 0.529(3) 0.0034(18) 0.279(5) 0.069(4) . G
C20B C Uani -0.240(4) 0.430(4) -0.022(2) 0.279(5) 0.065(5) . G
C21B C Uani -0.150(3) 0.369(2) -0.0509(16) 0.279(5) 0.057(4) . G
C15B C Uani 0.239(5) 0.513(4) -0.037(3) 0.279(5) 0.039(6) . .
C16B C Uani 0.129(3) 0.561(3) -0.0114(16) 0.279(5) 0.043(3) . .
C23B C Uani 0.088(2) 0.367(2) -0.0723(14) 0.279(5) 0.048(3) . .
C22B C Uani -0.010(2) 0.4193(15) -0.0398(15) 0.279(5) 0.043(3) . G
H4A H Uiso 0.62070 0.44180 0.17130 1.000 0.0340 calc R
H3B H Uiso 0.67100 0.52700 0.29680 1.000 0.0350 calc R
H7A H Uiso 0.48980 0.77740 0.14410 1.000 0.0700 calc R
H5A H Uiso 0.74730 0.59670 0.18620 1.000 0.0400 calc R
H5B H Uiso 0.64500 0.63230 0.11200 1.000 0.0400 calc R
H3A H Uiso 0.57120 0.61420 0.31410 1.000 0.0350 calc R
H19A H Uiso -0.22490 0.28840 -0.14080 0.721(5) 0.0830 calc .
H20A H Uiso -0.34440 0.37670 -0.05550 0.721(5) 0.0780 calc .
H21A H Uiso -0.24640 0.51020 0.01820 0.721(5) 0.0680 calc .
H23A H Uiso -0.04520 0.61320 0.05530 0.721(5) 0.0570 calc .
H24A H Uiso 0.17840 0.64830 0.05100 0.721(5) 0.0630 calc .
H8A H Uiso 0.49820 0.94020 0.18740 1.000 0.1000 calc R
H9A H Uiso 0.68110 0.99650 0.26950 1.000 0.0870 calc R
H10A H Uiso 0.85360 0.89150 0.31270 1.000 0.0840 calc R
H11A H Uiso 0.85100 0.72520 0.26690 1.000 0.0610 calc R
H13A H Uiso 0.39670 0.50750 -0.06520 0.721(5) 0.0550 calc .
H14A H Uiso 0.33870 0.71120 -0.02930 1.000 0.0850 calc R
H14B H Uiso 0.46930 0.67680 -0.06440 1.000 0.0850 calc R
H14C H Uiso 0.32620 0.66960 -0.11700 1.000 0.0850 calc R
H16A H Uiso 0.19920 0.42150 -0.10370 0.721(5) 0.0510 calc .
H18A H Uiso -0.00650 0.32210 -0.14470 0.721(5) 0.0760 calc .
H13B H Uiso 0.41300 0.51480 -0.06230 0.279(5) 0.0550 . .
H16B H Uiso 0.14100 0.62580 0.00870 0.279(5) 0.0510 calc .
H18B H Uiso -0.08560 0.62580 0.03790 0.279(5) 0.0760 calc .
H19B H Uiso -0.31210 0.56600 0.01350 0.279(5) 0.0830 calc .
H20B H Uiso -0.32230 0.39810 -0.01910 0.279(5) 0.0780 calc .
H21B H Uiso -0.17000 0.30630 -0.07390 0.279(5) 0.0680 calc .
H23B H Uiso 0.06970 0.30290 -0.09390 0.279(5) 0.0570 calc .
H24B H Uiso 0.27640 0.37280 -0.09450 0.279(5) 0.0630 calc .

loop_
_atom_type_symbol
_atom_type_description
_atom_type_scat_dispersion_real
_atom_type_scat_dispersion_imag
_atom_type_scat_source
C C 0.0033 0.0000 'International Tables Vol C Tables 4.2.6.8 and 6.1.1.4'
H H 0.0000 0.0000 'International Tables Vol C Tables 4.2.6.8 and 6.1.1.4'
N N 0.0061 0.0000 'International Tables Vol C Tables 4.2.6.8 and 6.1.1.4'
O O 0.0106 0.0000 'International Tables Vol C Tables 4.2.6.8 and 6.1.1.4'
Cl Cl 0.1484 0.0000 'International Tables Vol C Tables 4.2.6.8 and 6.1.1.4'

loop_
_geom_angle_atom_site_label_1
_geom_angle_atom_site_label_2
_geom_angle_atom_site_label_3
_geom_angle
_geom_angle_publ_flag
C12 O2 C13 115.3(4) yes
C3 N1 C4 103.2(4) yes
C3 N1 C5 113.3(4) yes
C4 N1 C5 112.1(4) yes
C2 C1 C4 101.9(4) no
C2 C1 C107 114.9(4) no
C2 C1 C135 113.7(4) no
C4 C1 C107 112.2(4) no
C4 C1 C135 114.8(4) no
C107 C1 C135 100.0(4) no
C1 C2 C3 103.6(4) no
C1 C2 C105 115.1(4) no
C1 C2 C108 113.3(4) no
C3 C2 C105 112.3(4) no
C3 C2 C108 114.1(4) no
C105 C2 C108 99.0(4) no
N1 C3 C2 105.3(4) yes
N1 C4 C1 103.8(4) yes
N1 C4 C12 116.2(5) yes
C1 C4 C12 110.5(4) no
N1 C5 C6 111.0(4) yes
C5 C6 C7 119.3(5) no
C5 C6 C11 121.8(5) no
C7 C6 C11 118.9(6) no
C6 C7 C8 121.3(7) no
C7 C8 C9 120.0(8) no
C8 C9 C10 120.3(8) no
C9 C10 C11 120.7(7) no
C6 C11 C10 118.8(6) no
O1 C12 O2 124.9(5) yes
O1 C12 C4 121.1(5) yes
O2 C12 C4 113.9(5) yes
O2 C13 C14 104.5(5) yes
O2 C13 C15A 105.5(7) yes
O2 C13 C15B 110(2) yes
C14 C13 C15A 110.7(8) no
C14 C13 C15B 124(2) no
C13 C15A C16A 116.4(12) no
C13 C15A C24A 120.4(13) no
C16A C15A C24A 123.2(12) no
C16B C15B C24B 115(4) no
C13 C15B C24B 124(4) no
C13 C15B C16B 121(4) no
C15A C16A C17A 117.2(10) no
C15B C16B C17B 123(4) no
C18A C17A C22A 117.4(8) no
C16A C17A C22A 121.9(8) no
C16A C17A C18A 120.7(9) no
C16B C17B C22B 118(2) no
C18B C17B C22B 119.89 no
C16B C17B C18B 122(2) no
C17A C18A C19A 121.9(10) no
C17B C18B C19B 125.58 no
C18A C19A C20A 120.1(11) no
C18B C19B C20B 109.23 no
C19A C20A C21A 121.5(11) no
C19B C20B C21B 134.24 no
C20A C21A C22A 117.4(11) no
C20B C21B C22B 109.37 no
C21A C22A C23A 120.6(9) no
C17A C22A C23A 117.7(8) no
C17A C22A C21A 121.7(9) no
C17B C22B C23B 124(2) no
C21B C22B C23B 115(2) no
C17B C22B C21B 119.93 no
C22A C23A C24A 121.9(9) no
C22B C23B C24B 119(2) no
C15A C24A C23A 118.2(11) no
C15B C24B C23B 120(3) no
C119 C101 C129 106.9(5) no
C125 C101 C129 120.6(5) no
C119 C101 C125 121.5(5) no
C105 C102 C137 107.5(4) no
C133 C102 C137 119.5(5) no
C105 C102 C133 121.2(5) no
C126 C103 C143 119.4(6) no
C127 C103 C143 120.2(6) no
C126 C103 C127 107.2(6) no
N1 C3 H3A 111.00 no
N1 C3 H3B 111.00 no
C2 C3 H3A 111.00 no
C2 C3 H3B 111.00 no
H3A C3 H3B 109.00 no
N1 C4 H4A 109.00 no
C109 C104 C115 119.2(5) no
C109 C104 C148 109.2(5) no
C115 C104 C148 119.8(5) no
C1 C4 H4A 109.00 no
C12 C4 H4A 109.00 no
C2 C105 C102 111.3(4) no
H5A C5 H5B 108.00 no
C2 C105 C119 123.1(5) no
C102 C105 C119 119.8(5) no
N1 C5 H5A 110.00 no
N1 C5 H5B 109.00 no
C6 C5 H5A 109.00 no
C6 C5 H5B 109.00 no
C108 C106 C109 120.9(5) no
C109 C106 C123 107.3(5) no
C108 C106 C123 120.0(5) no
C8 C7 H7A 119.00 no
C6 C7 H7A 119.00 no
C1 C107 C109 125.1(5) no
C1 C107 C136 111.3(4) no
C109 C107 C136 117.6(5) no
C2 C108 C106 124.4(5) no
C2 C108 C137 110.9(4) no
C106 C108 C137 118.9(5) no
C7 C8 H8A 120.00 no
C9 C8 H8A 120.00 no
C104 C109 C106 107.3(5) no
C8 C9 H9A 120.00 no
C10 C9 H9A 120.00 no
C104 C109 C107 121.8(5) no
C106 C109 C107 118.8(5) no
C129 C110 C130 118.6(6) no
C130 C110 C154 108.9(6) no
C11 C10 H10A 120.00 no
C129 C110 C154 120.2(6) no
C9 C10 H10A 120.00 no
C117 C111 C128 119.7(5) no
C117 C111 C121 108.2(5) no
C6 C11 H11A 121.00 no
C10 C11 H11A 121.00 no
C121 C111 C128 120.2(5) no
C114 C112 C128 107.8(5) no
C114 C112 C156 120.7(6) no
C128 C112 C156 118.7(6) no
C15A C13 H13A 112.00 no
C15B C13 H13B 106.00 no
C152 C113 C157 120.3(6) no
O2 C13 H13A 112.00 no
O2 C13 H13B 106.00 no
C14 C13 H13A 112.00 no
C14 C13 H13B 106.00 no
C116 C113 C152 119.3(6) no
C116 C113 C157 108.5(6) no
C13 C14 H14A 109.00 no
C112 C114 C144 119.4(6) no
C112 C114 C153 107.8(5) no
C144 C114 C153 120.7(5) no
H14A C14 H14B 109.00 no
H14A C14 H14C 110.00 no
H14B C14 H14C 110.00 no
C13 C14 H14C 109.00 no
C13 C14 H14B 109.00 no
C104 C115 C122 119.9(5) no
C122 C115 C143 108.4(5) no
C104 C115 C143 119.1(6) no
C113 C116 C151 120.9(6) no
C113 C116 C140 108.8(5) no
C140 C116 C151 117.4(6) no
C17A C16A H16A 121.00 no
C15A C16A H16A 121.00 no
C17B C16B H16B 119.00 no
C15B C16B H16B 118.00 no
C111 C117 C151 107.3(5) no
C111 C117 C139 119.3(5) no
C139 C117 C151 120.8(5) no
C131 C118 C146 120.6(5) no
C124 C118 C131 119.7(6) no
C124 C118 C146 107.1(6) no
C19A C18A H18A 119.00 no
C17A C18A H18A 119.00 no
C19B C18B H18B 117.00 no
C17B C18B H18B 118.00 no
C101 C119 C120 108.8(5) no
C101 C119 C105 118.5(5) no
C105 C119 C120 120.8(5) no
C18A C19A H19A 120.00 no
C20A C19A H19A 120.00 no
C18B C19B H19B 125.00 no
C20B C19B H19B 125.00 no
C119 C120 C135 120.7(5) no
C119 C120 C131 106.8(4) no
C131 C120 C135 120.3(5) no
C19A C20A H20A 119.00 no
C21A C20A H20A 119.00 no
C21B C20B H20B 112.00 no
C19B C20B H20B 113.00 no
C111 C121 C142 107.4(5) no
C111 C121 C147 119.1(5) no
C142 C121 C147 121.4(6) no
C22A C21A H21A 121.00 no
C20A C21A H21A 121.00 no
C20B C21B H21B 125.00 no
C22B C21B H21B 125.00 no
C115 C122 C149 106.9(5) no
C115 C122 C136 117.6(5) no
C136 C122 C149 122.6(6) no
C106 C123 C148 107.7(6) no
C106 C123 C157 120.7(5) no
C148 C123 C157 119.2(5) no
C22A C23A H23A 119.00 no
C24A C23A H23A 119.00 no
C24B C23B H23B 120.00 no
C22B C23B H23B 121.00 no
C118 C124 C130 119.0(6) no
C118 C124 C144 108.1(5) no
C130 C124 C144 120.1(6) no
C15A C24A H24A 121.00 no
C23A C24A H24A 121.00 no
C15B C24B H24B 120.00 no
C23B C24B H24B 120.00 no
C101 C125 C133 119.4(5) no
C101 C125 C158 119.3(6) no
C133 C125 C158 108.3(5) no
C103 C126 C139 108.6(5) no
C103 C126 C145 119.8(6) no
C139 C126 C145 119.8(6) no
C103 C127 C148 119.2(6) no
C103 C127 C152 108.0(5) no
C148 C127 C152 120.3(6) no
C111 C128 C112 120.5(5) no
C111 C128 C145 121.5(5) no
C112 C128 C145 107.0(6) no
C101 C129 C131 109.6(5) no
C101 C129 C110 119.6(6) no
C110 C129 C131 120.2(6) no
C110 C130 C156 107.4(6) no
C110 C130 C124 121.6(6) no
C124 C130 C156 119.7(6) no
C120 C131 C129 108.0(5) no
C118 C131 C120 119.9(5) no
C118 C131 C129 120.9(5) no
C144 C132 C149 118.8(6) no
C144 C132 C146 108.2(5) no
C146 C132 C149 121.6(6) no
C102 C133 C125 119.6(5) no
C102 C133 C150 120.4(5) no
C125 C133 C150 108.3(5) no
C143 C134 C149 107.9(5) no
C143 C134 C153 119.2(6) no
C149 C134 C153 119.8(6) no
C1 C135 C120 124.4(5) no
C1 C135 C155 109.7(4) no
C120 C135 C155 119.6(5) no
C107 C136 C122 123.8(5) no
C107 C136 C155 106.6(5) no
C122 C136 C155 120.0(5) no
C102 C137 C108 107.8(4) no
C102 C137 C141 119.8(5) no
C108 C137 C141 122.5(5) no
C142 C138 C150 119.6(6) no
C142 C138 C158 121.1(6) no
C150 C138 C158 108.5(5) no
C117 C139 C152 119.2(6) no
C126 C139 C152 108.1(5) no
C117 C139 C126 121.2(6) no
C116 C140 C150 121.0(6) no
C141 C140 C150 119.2(5) no
C116 C140 C141 106.3(5) no
C140 C141 C157 107.9(5) no
C137 C141 C140 121.2(5) no
C137 C141 C157 118.9(5) no
C121 C142 C151 108.1(6) no
C138 C142 C151 120.8(6) no
C121 C142 C138 118.0(6) no
C103 C143 C134 121.4(6) no
C115 C143 C134 107.1(5) no
C103 C143 C115 120.7(6) no
C114 C144 C132 119.8(6) no
C124 C144 C132 107.2(5) no
C114 C144 C124 120.5(6) no
C126 C145 C128 118.4(6) no
C128 C145 C153 108.5(5) no
C126 C145 C153 120.3(5) no
C118 C146 C132 109.5(5) no
C132 C146 C155 120.8(6) no
C118 C146 C155 117.4(6) no
C121 C147 C154 119.3(6) no
C121 C147 C156 120.5(6) no
C154 C147 C156 108.4(6) no
C104 C148 C123 108.6(5) no
C104 C148 C127 121.1(5) no
C123 C148 C127 120.0(6) no
C122 C149 C132 117.6(6) no
C122 C149 C134 109.7(5) no
C132 C149 C134 121.2(6) no
C133 C150 C138 107.7(5) no
C133 C150 C140 119.8(5) no
C138 C150 C140 120.0(6) no
C116 C151 C117 118.6(5) no
C116 C151 C142 121.1(6) no
C117 C151 C142 109.0(5) no
C113 C152 C127 119.2(6) no
C113 C152 C139 121.0(6) no
C127 C152 C139 108.1(6) no
C114 C153 C134 119.6(6) no
C114 C153 C145 108.8(5) no
C134 C153 C145 119.9(6) no
C110 C154 C158 120.6(6) no
C147 C154 C158 119.3(6) no
C110 C154 C147 108.0(6) no
C135 C155 C136 109.0(4) no
C135 C155 C146 122.1(5) no
C136 C155 C146 117.3(6) no
C112 C156 C130 119.6(6) no
C112 C156 C147 120.9(6) no
C130 C156 C147 107.3(6) no
C113 C157 C141 108.5(5) no
C123 C157 C141 119.0(5) no
C113 C157 C123 120.9(6) no
C125 C158 C154 119.6(6) no
C138 C158 C154 120.9(5) no
C125 C158 C138 107.2(5) no

loop_
_geom_bond_atom_site_label_1
_geom_bond_atom_site_label_2
_geom_bond_distance
_geom_bond_publ_flag
O1 C12 1.203(7) yes
O2 C12 1.328(8) yes
O2 C13 1.502(6) yes
N1 C3 1.450(6) yes
N1 C4 1.462(7) yes
N1 C5 1.484(7) yes
C1 C2 1.602(7) no
C1 C4 1.561(7) no
C1 C107 1.519(8) no
C1 C135 1.537(7) no
C2 C3 1.527(7) no
C2 C105 1.528(7) no
C2 C108 1.530(7) no
C4 C12 1.521(7) no
C5 C6 1.511(8) no
C6 C7 1.385(8) no
C6 C11 1.366(9) no
C7 C8 1.384(11) no
C8 C9 1.351(13) no
C9 C10 1.351(12) no
C10 C11 1.430(10) no
C13 C14 1.538(10) no
C13 C15A 1.573(16) no
C13 C15B 1.34(5) no
C15A C16A 1.37(2) no
C15A C24A 1.42(2) no
C15B C16B 1.41(6) no
C15B C24B 1.56(6) no
C16A C17A 1.427(13) no
C16B C17B 1.40(4) no
C17A C18A 1.425(14) no
C17A C22A 1.413(13) no
C17B C18B 1.3881 no
C17B C22B 1.3900 no
C18A C19A 1.336(15) no
C18B C19B 1.4281 no
C19A C20A 1.419(17) no
C19B C20B 1.4093 no
C20A C21A 1.389(19) no
C20B C21B 1.3754 no
C21A C22A 1.420(15) no
C21B C22B 1.5611 no
C22A C23A 1.414(13) no
C22B C23B 1.40(3) no
C23A C24A 1.377(15) no
C23B C24B 1.35(4) no
C101 C125 1.368(10) no
C101 C129 1.450(9) no
C101 C119 1.466(8) no
C102 C133 1.388(8) no
C102 C137 1.455(7) no
C102 C105 1.433(7) no
C103 C126 1.461(9) no
C3 H3A 0.9900 no
C3 H3B 0.9900 no
C103 C143 1.372(10) no
C103 C127 1.461(9) no
C104 C109 1.431(8) no
C4 H4A 1.0000 no
C104 C115 1.405(8) no
C104 C148 1.436(9) no
C5 H5A 0.9900 no
C105 C119 1.378(7) no
C5 H5B 0.9900 no
C106 C108 1.369(9) no
C106 C109 1.485(8) no
C106 C123 1.454(9) no
C107 C136 1.432(7) no
C107 C109 1.370(7) no
C7 H7A 0.9500 no
C108 C137 1.438(7) no
C8 H8A 0.9500 no
C9 H9A 0.9500 no
C110 C130 1.460(9) no
C110 C154 1.428(10) no
C110 C129 1.388(9) no
C10 H10A 0.9500 no
C11 H11A 0.9500 no
C111 C128 1.391(8) no
C111 C117 1.454(7) no
C111 C121 1.450(9) no
C112 C128 1.465(9) no
C112 C156 1.379(9) no
C112 C114 1.452(9) no
C113 C116 1.428(9) no
C113 C152 1.390(9) no
C13 H13A 1.0000 no
C13 H13B 1.0000 no
C113 C157 1.423(9) no
C14 H14A 0.9800 no
C114 C144 1.378(9) no
C114 C153 1.434(9) no
C14 H14B 0.9800 no
C14 H14C 0.9800 no
C115 C122 1.452(8) no
C115 C143 1.451(8) no
C116 C151 1.416(9) no
C116 C140 1.465(9) no
C16A H16A 0.9500 no
C16B H16B 0.9400 no
C117 C139 1.387(9) no
C117 C151 1.448(9) no
C118 C131 1.373(9) no
C118 C146 1.445(8) no
C118 C124 1.469(8) no
C18A H18A 0.9500 no
C18B H18B 0.9500 no
C119 C120 1.471(7) no
C19A H19A 0.9500 no
C19B H19B 0.9500 no
C120 C131 1.469(7) no
C120 C135 1.357(7) no
C20A H20A 0.9500 no
C20B H20B 0.9500 no
C121 C147 1.393(9) no
C121 C142 1.462(9) no
C21A H21A 0.9500 no
C21B H21B 0.9500 no
C122 C149 1.442(9) no
C122 C136 1.368(9) no
C123 C157 1.394(8) no
C123 C148 1.450(8) no
C23A H23A 0.9500 no
C23B H23B 0.9500 no
C124 C144 1.456(9) no
C124 C130 1.373(9) no
C24A H24A 0.9500 no
C24B H24B 0.9500 no
C125 C133 1.432(9) no
C125 C158 1.473(9) no
C126 C139 1.443(9) no
C126 C145 1.415(9) no
C127 C152 1.456(9) no
C127 C148 1.381(9) no
C128 C145 1.446(8) no
C129 C131 1.447(9) no
C130 C156 1.468(10) no
C132 C149 1.389(9) no
C132 C144 1.468(8) no
C132 C146 1.429(9) no
C133 C150 1.458(8) no
C134 C143 1.462(9) no
C134 C149 1.419(10) no
C134 C153 1.409(9) no
C135 C155 1.418(8) no
C136 C155 1.470(8) no
C137 C141 1.373(7) no
C138 C142 1.383(10) no
C138 C150 1.453(9) no
C138 C158 1.446(9) no
C139 C152 1.451(9) no
C140 C141 1.454(8) no
C140 C150 1.388(9) no
C141 C157 1.453(9) no
C142 C151 1.427(9) no
C145 C153 1.435(10) no
C146 C155 1.419(7) no
C147 C154 1.461(9) no
C147 C156 1.451(10) no
C154 C158 1.376(9) no

loop_
_geom_hbond_atom_site_label_D
_geom_hbond_atom_site_label_H
_geom_hbond_atom_site_label_A
_geom_hbond_distance_DH
_geom_hbond_distance_HA
_geom_hbond_distance_DA
_geom_hbond_angle_DHA
_geom_hbond_publ_flag
C5 H5B O2 0.9900 2.5200 3.080(6) 116.00 yes

loop_
_geom_torsion_atom_site_label_1
_geom_torsion_atom_site_label_2
_geom_torsion_atom_site_label_3
_geom_torsion_atom_site_label_4
_geom_torsion
_geom_torsion_publ_flag
C13 O2 C12 O1 4.7(7) no
C13 O2 C12 C4 -174.8(4) no
C12 O2 C13 C14 -151.6(4) no
C12 O2 C13 C15A 91.6(9) no
C4 N1 C3 C2 -45.3(5) no
C5 N1 C3 C2 -166.8(4) no
C3 N1 C4 C1 46.7(5) no
C3 N1 C4 C12 168.2(4) no
C5 N1 C4 C1 169.0(4) no
C5 N1 C4 C12 -69.5(5) no
C3 N1 C5 C6 -69.6(5) no
C4 N1 C5 C6 174.1(4) no
C4 C1 C2 C3 2.7(5) no
C4 C1 C2 C105 125.7(5) no
C4 C1 C2 C108 -121.5(4) no
C107 C1 C2 C3 124.2(5) no
C107 C1 C2 C105 -112.8(5) no
C107 C1 C2 C108 0.0(6) no
C135 C1 C2 C3 -121.3(4) no
C135 C1 C2 C105 1.6(6) no
C135 C1 C2 C108 114.5(4) no
C2 C1 C4 N1 -29.3(5) no
C2 C1 C4 C12 -154.6(4) no
C107 C1 C4 N1 -152.7(4) no
C107 C1 C4 C12 82.0(5) no
C135 C1 C4 N1 94.0(5) no
C135 C1 C4 C12 -31.2(6) no
C2 C1 C107 C109 -12.8(7) no
C2 C1 C107 C136 139.1(4) no
C4 C1 C107 C109 102.9(6) no
C4 C1 C107 C136 -105.2(5) no
C135 C1 C107 C109 -135.0(5) no
C135 C1 C107 C136 16.9(5) no
C2 C1 C135 C120 11.0(7) no
C2 C1 C135 C155 -140.8(5) no
C4 C1 C135 C120 -105.7(6) no
C4 C1 C135 C155 102.5(5) no
C107 C1 C135 C120 134.0(5) no
C107 C1 C135 C155 -17.7(5) no
C1 C2 C3 N1 25.2(5) no
C105 C2 C3 N1 -99.6(5) no
C108 C2 C3 N1 148.8(4) no
C1 C2 C105 C102 139.5(5) no
C1 C2 C105 C119 -13.4(7) no
C3 C2 C105 C102 -102.3(5) no
C3 C2 C105 C119 104.8(6) no
C108 C2 C105 C102 18.4(5) no
C108 C2 C105 C119 -134.5(5) no
C1 C2 C108 C106 12.9(6) no
C1 C2 C108 C137 -140.0(4) no
C3 C2 C108 C106 -105.4(6) no
C3 C2 C108 C137 101.8(5) no
C105 C2 C108 C106 135.2(5) no
C105 C2 C108 C137 -17.6(5) no
N1 C4 C12 O1 167.5(5) no
N1 C4 C12 O2 -12.9(6) no
C1 C4 C12 O1 -74.7(6) no
C1 C4 C12 O2 104.9(5) no
N1 C5 C6 C7 -66.3(7) no
N1 C5 C6 C11 114.8(6) no
C5 C6 C7 C8 -178.6(7) no
C11 C6 C7 C8 0.4(11) no
C5 C6 C11 C10 179.3(6) no
C7 C6 C11 C10 0.4(9) no
C6 C7 C8 C9 -0.2(13) no
C7 C8 C9 C10 -0.8(14) no
C8 C9 C10 C11 1.7(13) no
C9 C10 C11 C6 -1.5(11) no
O2 C13 C15A C16A -127.2(12) no
O2 C13 C15A C24A 52.5(16) no
C14 C13 C15A C16A 120.3(13) no
C14 C13 C15A C24A -59.9(15) no
C13 C15A C16A C17A 179.0(10) no
C24A C15A C16A C17A -1(2) no
C13 C15A C24A C23A 179.8(11) no
C16A C15A C24A C23A -1(2) no
C15A C16A C17A C18A 177.8(12) no
C15A C16A C17A C22A 1.2(15) no
C16A C17A C18A C19A -178.4(10) no
C22A C17A C18A C19A -1.7(15) no
C16A C17A C22A C21A 179.4(10) no
C16A C17A C22A C23A -0.4(13) no
C18A C17A C22A C21A 2.7(14) no
C18A C17A C22A C23A -177.0(9) no
C17A C18A C19A C20A -1.0(17) no
C18A C19A C20A C21A 3.0(19) no
C19A C20A C21A C22A -2.0(18) no
C20A C21A C22A C17A -0.9(16) no
C20A C21A C22A C23A 178.9(10) no
C17A C22A C23A C24A -1.0(14) no
C21A C22A C23A C24A 179.3(10) no
C22A C23A C24A C15A 1.4(16) no
C125 C101 C119 C105 0.6(8) no
C125 C101 C119 C120 143.6(5) no
C129 C101 C119 C105 -143.4(5) no
C129 C101 C119 C120 -0.4(6) no
C119 C101 C125 C133 -1.8(8) no
C119 C101 C125 C158 -138.6(6) no
C129 C101 C125 C133 137.5(6) no
C129 C101 C125 C158 0.7(8) no
C119 C101 C129 C110 145.2(6) no
C119 C101 C129 C131 0.4(7) no
C125 C101 C129 C110 0.7(9) no
C125 C101 C129 C131 -144.0(6) no
C133 C102 C105 C2 -155.7(5) no
C133 C102 C105 C119 -1.8(8) no
C137 C102 C105 C2 -13.1(6) no
C137 C102 C105 C119 140.8(5) no
C105 C102 C133 C125 0.6(8) no
C105 C102 C133 C150 139.4(6) no
C137 C102 C133 C125 -137.6(5) no
C137 C102 C133 C150 1.2(8) no
C105 C102 C137 C108 1.1(6) no
C105 C102 C137 C141 -145.4(5) no
C133 C102 C137 C108 144.4(5) no
C133 C102 C137 C141 -2.1(8) no
C127 C103 C126 C139 -0.4(7) no
C127 C103 C126 C145 142.5(6) no
C143 C103 C126 C139 -141.5(6) no
C143 C103 C126 C145 1.4(8) no
C126 C103 C127 C148 -141.5(6) no
C126 C103 C127 C152 0.6(7) no
C143 C103 C127 C148 -0.8(9) no
C143 C103 C127 C152 141.3(6) no
C126 C103 C143 C115 137.9(6) no
C126 C103 C143 C134 -1.8(8) no
C127 C103 C143 C115 1.9(9) no
C127 C103 C143 C134 -137.8(6) no
C115 C104 C109 C106 143.1(5) no
C115 C104 C109 C107 1.2(8) no
C148 C104 C109 C106 0.3(6) no
C148 C104 C109 C107 -141.6(5) no
C109 C104 C115 C122 -1.6(8) no
C109 C104 C115 C143 -139.2(5) no
C148 C104 C115 C122 137.2(6) no
C148 C104 C115 C143 -0.3(8) no
C109 C104 C148 C123 -0.9(6) no
C109 C104 C148 C127 144.0(5) no
C115 C104 C148 C123 -143.4(5) no
C115 C104 C148 C127 1.4(8) no
C2 C105 C119 C101 151.9(5) no
C2 C105 C119 C120 13.4(8) no
C102 C105 C119 C101 1.2(8) no
C102 C105 C119 C120 -137.3(5) no
C109 C106 C108 C2 -14.0(7) no
C109 C106 C108 C137 136.8(5) no
C123 C106 C108 C2 -152.3(5) no
C123 C106 C108 C137 -1.5(7) no
C108 C106 C109 C104 -142.5(5) no
C108 C106 C109 C107 0.7(8) no
C123 C106 C109 C104 0.4(6) no
C123 C106 C109 C107 143.6(5) no
C108 C106 C123 C148 142.4(5) no
C108 C106 C123 C157 0.8(8) no
C109 C106 C123 C148 -0.9(6) no
C109 C106 C123 C157 -142.5(5) no
C1 C107 C109 C104 150.8(5) no
C1 C107 C109 C106 13.1(8) no
C136 C107 C109 C104 0.5(8) no
C136 C107 C109 C106 -137.2(5) no
C1 C107 C136 C122 -156.2(5) no
C1 C107 C136 C155 -10.3(6) no
C109 C107 C136 C122 -2.0(8) no
C109 C107 C136 C155 143.9(5) no
C2 C108 C137 C102 11.2(6) no
C2 C108 C137 C141 156.6(5) no
C106 C108 C137 C102 -143.3(5) no
C106 C108 C137 C141 2.1(7) no
C130 C110 C129 C101 -139.5(6) no
C130 C110 C129 C131 1.5(9) no
C154 C110 C129 C101 -1.5(9) no
C154 C110 C129 C131 139.5(6) no
C129 C110 C130 C124 -1.1(9) no
C129 C110 C130 C156 142.3(6) no
C154 C110 C130 C124 -143.4(6) no
C154 C110 C130 C156 -0.1(6) no
C129 C110 C154 C147 -141.3(6) no
C129 C110 C154 C158 0.9(9) no
C130 C110 C154 C147 0.3(6) no
C130 C110 C154 C158 142.5(6) no
C121 C111 C117 C139 -142.3(6) no
C121 C111 C117 C151 -0.1(6) no
C128 C111 C117 C139 0.6(9) no
C128 C111 C117 C151 142.8(5) no
C117 C111 C121 C142 -0.3(6) no
C117 C111 C121 C147 142.7(5) no
C128 C111 C121 C142 -142.9(5) no
C128 C111 C121 C147 0.0(8) no
C117 C111 C128 C112 -139.2(5) no
C117 C111 C128 C145 0.2(8) no
C121 C111 C128 C112 -0.8(8) no
C121 C111 C128 C145 138.7(6) no
C128 C112 C114 C144 -141.9(6) no
C128 C112 C114 C153 0.9(7) no
C156 C112 C114 C144 -0.9(9) no
C156 C112 C114 C153 142.0(6) no
C114 C112 C128 C111 143.0(6) no
C114 C112 C128 C145 -1.6(6) no
C156 C112 C128 C111 1.1(8) no
C156 C112 C128 C145 -143.4(5) no
C114 C112 C156 C130 0.0(8) no
C114 C112 C156 C147 -137.7(6) no
C128 C112 C156 C130 137.0(6) no
C128 C112 C156 C147 -0.7(8) no
C152 C113 C116 C140 -142.7(6) no
C152 C113 C116 C151 -2.4(9) no
C157 C113 C116 C140 0.3(7) no
C157 C113 C116 C151 140.7(6) no
C116 C113 C152 C127 140.1(6) no
C116 C113 C152 C139 1.4(10) no
C157 C113 C152 C127 1.5(9) no
C157 C113 C152 C139 -137.2(6) no
C116 C113 C157 C123 -143.4(6) no
C116 C113 C157 C141 -0.7(7) no
C152 C113 C157 C123 -0.8(9) no
C152 C113 C157 C141 141.9(6) no
C112 C114 C144 C124 0.5(8) no
C112 C114 C144 C132 137.6(6) no
C153 C114 C144 C124 -137.5(6) no
C153 C114 C144 C132 -0.4(9) no
C112 C114 C153 C134 -143.1(6) no
C112 C114 C153 C145 0.0(7) no
C144 C114 C153 C134 -0.8(10) no
C144 C114 C153 C145 142.3(6) no
C104 C115 C122 C136 0.3(8) no
C104 C115 C122 C149 -142.3(6) no
C143 C115 C122 C136 141.8(5) no
C143 C115 C122 C149 -0.8(7) no
C104 C115 C143 C103 -1.3(8) no
C104 C115 C143 C134 143.4(5) no
C122 C115 C143 C103 -143.3(6) no
C122 C115 C143 C134 1.5(7) no
C113 C116 C140 C141 0.2(6) no
C113 C116 C140 C150 140.5(6) no
C151 C116 C140 C141 -141.7(5) no
C151 C116 C140 C150 -1.5(8) no
C113 C116 C151 C117 2.7(8) no
C113 C116 C151 C142 -137.1(6) no
C140 C116 C151 C117 139.9(5) no
C140 C116 C151 C142 0.1(8) no
C111 C117 C139 C126 -0.8(9) no
C111 C117 C139 C152 138.3(6) no
C151 C117 C139 C126 -137.8(6) no
C151 C117 C139 C152 1.3(9) no
C111 C117 C151 C116 -143.7(5) no
C111 C117 C151 C142 0.5(6) no
C139 C117 C151 C116 -2.2(8) no
C139 C117 C151 C142 142.1(6) no
C131 C118 C124 C130 0.2(9) no
C131 C118 C124 C144 -141.6(6) no
C146 C118 C124 C130 142.2(6) no
C146 C118 C124 C144 0.4(7) no
C124 C118 C131 C120 139.7(5) no
C124 C118 C131 C129 0.2(9) no
C146 C118 C131 C120 2.9(9) no
C146 C118 C131 C129 -136.6(6) no
C124 C118 C146 C132 -0.9(7) no
C124 C118 C146 C155 -143.5(5) no
C131 C118 C146 C132 140.7(6) no
C131 C118 C146 C155 -2.0(9) no
C101 C119 C120 C131 0.3(6) no
C101 C119 C120 C135 -142.1(5) no
C105 C119 C120 C131 142.3(5) no
C105 C119 C120 C135 -0.1(8) no
C119 C120 C131 C118 -144.1(6) no
C119 C120 C131 C129 0.0(7) no
C135 C120 C131 C118 -1.6(8) no
C135 C120 C131 C129 142.5(6) no
C119 C120 C135 C1 -12.5(8) no
C119 C120 C135 C155 136.7(5) no
C131 C120 C135 C1 -149.9(5) no
C131 C120 C135 C155 -0.7(8) no
C111 C121 C142 C138 142.2(6) no
C111 C121 C142 C151 0.6(7) no
C147 C121 C142 C138 0.2(9) no
C147 C121 C142 C151 -141.4(6) no
C111 C121 C147 C154 -138.2(6) no
C111 C121 C147 C156 0.4(8) no
C142 C121 C147 C154 -0.5(9) no
C142 C121 C147 C156 138.1(6) no
C115 C122 C136 C107 1.6(8) no
C115 C122 C136 C155 -140.0(5) no
C149 C122 C136 C107 138.0(6) no
C149 C122 C136 C155 -3.7(8) no
C115 C122 C149 C132 143.8(6) no
C115 C122 C149 C134 -0.2(7) no
C136 C122 C149 C132 3.5(9) no
C136 C122 C149 C134 -140.5(6) no
C106 C123 C148 C104 1.1(6) no
C106 C123 C148 C127 -144.2(6) no
C157 C123 C148 C104 143.4(5) no
C157 C123 C148 C127 -1.9(9) no
C106 C123 C157 C113 138.3(6) no
C106 C123 C157 C141 -0.6(8) no
C148 C123 C157 C113 0.9(8) no
C148 C123 C157 C141 -138.0(5) no
C118 C124 C130 C110 0.3(9) no
C118 C124 C130 C156 -138.8(6) no
C144 C124 C130 C110 137.4(6) no
C144 C124 C130 C156 -1.6(8) no
C118 C124 C144 C114 142.1(6) no
C118 C124 C144 C132 0.3(7) no
C130 C124 C144 C114 0.7(8) no
C130 C124 C144 C132 -141.1(6) no
C101 C125 C133 C102 1.1(8) no
C101 C125 C133 C150 -142.1(5) no
C158 C125 C133 C102 142.2(5) no
C158 C125 C133 C150 -1.0(7) no
C101 C125 C158 C138 141.4(6) no
C101 C125 C158 C154 -1.3(8) no
C133 C125 C158 C138 0.3(7) no
C133 C125 C158 C154 -142.4(6) no
C103 C126 C139 C117 143.1(6) no
C103 C126 C139 C152 0.1(7) no
C145 C126 C139 C117 0.2(9) no
C145 C126 C139 C152 -142.9(6) no
C103 C126 C145 C128 -138.2(6) no
C103 C126 C145 C153 -1.0(9) no
C139 C126 C145 C128 0.6(9) no
C139 C126 C145 C153 137.8(7) no
C103 C127 C148 C104 -0.9(9) no
C103 C127 C148 C123 140.0(6) no
C152 C127 C148 C104 -138.3(6) no
C152 C127 C148 C123 2.7(9) no
C103 C127 C152 C113 -144.1(6) no
C103 C127 C152 C139 -0.6(7) no
C148 C127 C152 C113 -2.5(9) no
C148 C127 C152 C139 141.0(6) no
C111 C128 C145 C126 -0.8(9) no
C111 C128 C145 C153 -142.6(6) no
C112 C128 C145 C126 143.4(6) no
C112 C128 C145 C153 1.6(7) no
C101 C129 C131 C118 143.4(6) no
C101 C129 C131 C120 -0.3(7) no
C110 C129 C131 C118 -1.1(9) no
C110 C129 C131 C120 -144.8(6) no
C110 C130 C156 C112 -143.0(5) no
C110 C130 C156 C147 -0.2(6) no
C124 C130 C156 C112 1.2(8) no
C124 C130 C156 C147 144.0(5) no
C146 C132 C144 C114 -142.9(6) no
C146 C132 C144 C124 -0.8(7) no
C149 C132 C144 C114 1.2(10) no
C149 C132 C144 C124 143.3(6) no
C144 C132 C146 C118 1.0(7) no
C144 C132 C146 C155 142.2(5) no
C149 C132 C146 C118 -141.8(6) no
C149 C132 C146 C155 -0.7(9) no
C144 C132 C149 C122 -140.4(6) no
C144 C132 C149 C134 -0.7(10) no
C146 C132 C149 C122 -1.3(10) no
C146 C132 C149 C134 138.4(7) no
C102 C133 C150 C138 -141.5(6) no
C102 C133 C150 C140 0.6(8) no
C125 C133 C150 C138 1.4(7) no
C125 C133 C150 C140 143.4(6) no
C149 C134 C143 C103 142.8(6) no
C149 C134 C143 C115 -1.6(7) no
C153 C134 C143 C103 1.7(9) no
C153 C134 C143 C115 -142.7(6) no
C143 C134 C149 C122 1.1(8) no
C143 C134 C149 C132 -141.4(6) no
C153 C134 C149 C122 141.9(6) no
C153 C134 C149 C132 -0.6(10) no
C143 C134 C153 C114 137.8(6) no
C143 C134 C153 C145 -1.3(10) no
C149 C134 C153 C114 1.3(10) no
C149 C134 C153 C145 -137.7(7) no
C1 C135 C155 C136 12.9(6) no
C1 C135 C155 C146 155.0(5) no
C120 C135 C155 C136 -140.4(5) no
C120 C135 C155 C146 1.6(8) no
C107 C136 C155 C135 -1.8(6) no
C107 C136 C155 C146 -145.9(5) no
C122 C136 C155 C135 145.7(5) no
C122 C136 C155 C146 1.6(7) no
C102 C137 C141 C140 1.3(8) no
C102 C137 C141 C157 139.5(5) no
C108 C137 C141 C140 -140.1(5) no
C108 C137 C141 C157 -1.9(8) no
C150 C138 C142 C121 -139.5(6) no
C150 C138 C142 C151 -3.0(10) no
C158 C138 C142 C121 0.7(9) no
C158 C138 C142 C151 137.3(6) no
C142 C138 C150 C133 143.5(6) no
C142 C138 C150 C140 1.5(9) no
C158 C138 C150 C133 -1.2(7) no
C158 C138 C150 C140 -143.2(5) no
C142 C138 C158 C125 -143.5(6) no
C142 C138 C158 C154 -1.4(10) no
C150 C138 C158 C125 0.6(7) no
C150 C138 C158 C154 142.7(6) no
C117 C139 C152 C113 -0.9(10) no
C117 C139 C152 C127 -143.6(6) no
C126 C139 C152 C113 143.0(6) no
C126 C139 C152 C127 0.3(7) no
C116 C140 C141 C137 141.5(5) no
C116 C140 C141 C157 -0.7(6) no
C150 C140 C141 C137 0.4(8) no
C150 C140 C141 C157 -141.8(5) no
C116 C140 C150 C133 -136.7(6) no
C116 C140 C150 C138 0.7(8) no
C141 C140 C150 C133 -1.4(8) no
C141 C140 C150 C138 136.1(6) no
C137 C141 C157 C113 -142.3(5) no
C137 C141 C157 C123 1.2(8) no
C140 C141 C157 C113 0.9(6) no
C140 C141 C157 C123 144.4(5) no
C121 C142 C151 C116 142.4(5) no
C121 C142 C151 C117 -0.7(7) no
C138 C142 C151 C116 2.2(9) no
C138 C142 C151 C117 -141.0(6) no
C126 C145 C153 C114 -142.0(6) no
C126 C145 C153 C134 1.0(10) no
C128 C145 C153 C114 -1.0(7) no
C128 C145 C153 C134 141.9(6) no
C118 C146 C155 C135 -0.3(8) no
C118 C146 C155 C136 138.8(6) no
C132 C146 C155 C135 -138.6(6) no
C132 C146 C155 C136 0.6(8) no
C121 C147 C154 C110 142.7(6) no
C121 C147 C154 C158 -0.2(9) no
C156 C147 C154 C110 -0.4(6) no
C156 C147 C154 C158 -143.2(6) no
C121 C147 C156 C112 0.0(8) no
C121 C147 C156 C130 -142.2(5) no
C154 C147 C156 C112 142.5(5) no
C154 C147 C156 C130 0.3(6) no
C110 C154 C158 C125 0.5(9) no
C110 C154 C158 C138 -137.0(7) no
C147 C154 C158 C125 138.6(6) no
C147 C154 C158 C138 1.1(9) no

loop_
_platon_squeeze_void_nr
_platon_squeeze_void_average_x
_platon_squeeze_void_average_y
_platon_squeeze_void_average_z
_platon_squeeze_void_volume
_platon_squeeze_void_count_electrons
_platon_squeeze_void_content
1 0.243 0.786 0.335 72 39 ' '
2 0.207 0.288 0.340 23 2 ' '
3 0.757 0.286 0.665 72 39 ' '
4 0.793 0.788 0.660 23 2 ' '
